data_1551143
loop_
_publ_author_name
'Chuzel, Olivier'
'Aupic, Clara'
'Abdou-Mohamed, Amel'
'Figliola, Calrlotta'
'Nava, Paola'
'Tuccio, Beatrice'
'Chouraqui, Ga\"elle'
'Parrain, Jean-Luc'

_publ_section_title
;
 Highly diastereoselective preparation of chiral NHC-boranes stereogenic
 at boron atom.
;
_journal_name_full 'Chemical Science'
_journal_paper_doi 10.1039/C9SC01454C
_journal_year 2019
_chemical_absolute_configuration ad
_chemical_formula_moiety 'C23 H29 B N2'
_chemical_formula_sum 'C23 H29 B N2'
_chemical_formula_weight 344.29
_space_group_crystal_system orthorhombic
_space_group_IT_number 19
_space_group_name_Hall 'P 2ac 2ab'
_space_group_name_H-M_alt 'P 21 21 21'
_symmetry_space_group_name_Hall 'P 2ac 2ab'
_symmetry_space_group_name_H-M 'P 21 21 21'
_atom_sites_solution_hydrogens geom
_atom_sites_solution_primary dual
_audit_creation_date 2018-01-24
_audit_creation_method
;
Olex2 1.2
(compiled 2017.08.10 svn.r3461 for OlexSys, GUI svn.r5381)
;
_audit_update_record
;
2018-07-24 deposited with the CCDC.    2019-05-24 downloaded from the CCDC.
;
_cell_angle_alpha 90
_cell_angle_beta 90
_cell_angle_gamma 90
_cell_formula_units_Z 4
_cell_length_a 8.56120(10)
_cell_length_b 15.4461(2)
_cell_length_c 15.9652(3)
_cell_measurement_reflns_used 5377
_cell_measurement_temperature 293
_cell_measurement_theta_max 70.8040
_cell_measurement_theta_min 5.6890
_cell_volume 2111.19(5)
_computing_cell_refinement 'CrysAlisPro 1.171.39.18b (Rigaku OD, 2015)'
_computing_data_collection 'CrysAlisPro 1.171.39.18b (Rigaku OD, 2015)'
_computing_data_reduction 'CrysAlisPro 1.171.39.18b (Rigaku OD, 2015)'
_computing_molecular_graphics 'Olex2 (Dolomanov et al., 2009)'
_computing_publication_material 'Olex2 (Dolomanov et al., 2009)'
_computing_structure_refinement 'ShelXL (Sheldrick, 2015)'
_computing_structure_solution 'ShelXT (Sheldrick, 2015)'
_diffrn_ambient_temperature 293
_diffrn_detector 'CCD plate'
_diffrn_detector_area_resol_mean 5.3048
_diffrn_detector_type AtlasS2
_diffrn_measured_fraction_theta_full 0.998
_diffrn_measured_fraction_theta_max 0.988
_diffrn_measurement_details
;
List of Runs (angles in degrees, time in seconds):

  # Type    Start    End  Width  t~exp~   \w     \q     \k     \f   Frames
#--------------------------------------------------------------------------
  1  \w     -4.00  22.00   1.00    1.00    --  -17.77 -19.00 120.00   26
  2  \w    -23.00  57.00   1.00    1.00    --  -17.77  38.00 -60.00   80
  3  \w    -89.00 -13.00   1.00    1.00    --  -17.77 -19.00 120.00   76
  4  \w     74.00 104.00   1.00    1.00    --   17.77-178.00 150.00   30
  5  \w     95.00 171.00   1.00   10.00    --  101.41 125.00   0.00   76
  6  \w     97.00 138.00   1.00   10.00    --  101.41 125.00-180.00   41
  7  \w     75.00 171.00   1.00   10.00    --  101.41  61.00  60.00   96
  8  \w    110.00 158.00   1.00   10.00    --  101.41 125.00-150.00   48
  9  \w     35.00  86.00   1.00   10.00    --  101.41-125.00  30.00   51
 10  \w     30.00 126.00   1.00   10.00    --  101.41 -45.00 -90.00   96
;
_diffrn_measurement_device 'four-circle diffractometer'
_diffrn_measurement_device_type 'SuperNova, Dual, Cu at home/near, AtlasS2'
_diffrn_measurement_method '\w scans'
_diffrn_orient_matrix_type 'CrysAlisPro convention (1999,Acta A55,543-557)'
_diffrn_orient_matrix_UB_11 0.0228231000
_diffrn_orient_matrix_UB_12 0.0153195000
_diffrn_orient_matrix_UB_13 0.0945465000
_diffrn_orient_matrix_UB_21 -0.1332759000
_diffrn_orient_matrix_UB_22 0.0669350000
_diffrn_orient_matrix_UB_23 -0.0010838000
_diffrn_orient_matrix_UB_31 -0.1187447000
_diffrn_orient_matrix_UB_32 -0.0723763000
_diffrn_orient_matrix_UB_33 0.0191069000
_diffrn_radiation_monochromator mirror
_diffrn_radiation_probe x-ray
_diffrn_radiation_type CuK\a
_diffrn_radiation_wavelength 1.54184
_diffrn_reflns_av_R_equivalents 0.0128
_diffrn_reflns_av_unetI/netI 0.0170
_diffrn_reflns_Laue_measured_fraction_full 0.998
_diffrn_reflns_Laue_measured_fraction_max 0.988
_diffrn_reflns_limit_h_max 9
_diffrn_reflns_limit_h_min -10
_diffrn_reflns_limit_k_max 14
_diffrn_reflns_limit_k_min -18
_diffrn_reflns_limit_l_max 19
_diffrn_reflns_limit_l_min -17
_diffrn_reflns_number 7375
_diffrn_reflns_point_group_measured_fraction_full 0.994
_diffrn_reflns_point_group_measured_fraction_max 0.973
_diffrn_reflns_theta_full 67.684
_diffrn_reflns_theta_max 71.053
_diffrn_reflns_theta_min 3.982
_diffrn_source 'micro-focus sealed X-ray tube'
_diffrn_source_type 'SuperNova (Cu) X-ray Source'
_exptl_absorpt_coefficient_mu 0.469
_exptl_absorpt_correction_T_max 1.00000
_exptl_absorpt_correction_T_min 0.95348
_exptl_absorpt_correction_type multi-scan
_exptl_absorpt_process_details
;
CrysAlisPro 1.171.39.18b (Rigaku Oxford Diffraction, 2015)
Empirical absorption correction using spherical harmonics,
 implemented in SCALE3 ABSPACK scaling algorithm.
;
_exptl_crystal_colour colourless
_exptl_crystal_colour_primary colourless
_exptl_crystal_density_diffrn 1.083
_exptl_crystal_description plate
_exptl_crystal_F_000 744
_exptl_crystal_recrystallization_method 'Re-crystallisation from solvent: dichlorometane/pentane'
_exptl_crystal_size_max 0.32
_exptl_crystal_size_mid 0.28
_exptl_crystal_size_min 0.2
_refine_diff_density_max 0.176
_refine_diff_density_min -0.325
_refine_diff_density_rms 0.090
_refine_ls_abs_structure_details
;
 Flack x determined using 1582 quotients [(I+)-(I-)]/[(I+)+(I-)]
 (Parsons, Flack and Wagner, Acta Cryst. B69 (2013) 249-259).
;
_refine_ls_abs_structure_Flack -0.02(13)
_refine_ls_extinction_method none
_refine_ls_goodness_of_fit_ref 1.083
_refine_ls_hydrogen_treatment constr
_refine_ls_matrix_type full
_refine_ls_number_parameters 241
_refine_ls_number_reflns 3980
_refine_ls_number_restraints 0
_refine_ls_restrained_S_all 1.083
_refine_ls_R_factor_all 0.0465
_refine_ls_R_factor_gt 0.0455
_refine_ls_shift/su_max 0.000
_refine_ls_shift/su_mean 0.000
_refine_ls_structure_factor_coef Fsqd
_refine_ls_weighting_details 'w=1/[\s^2^(Fo^2^)+(0.0756P)^2^+0.0757P] where P=(Fo^2^+2Fc^2^)/3'
_refine_ls_weighting_scheme calc
_refine_ls_wR_factor_gt 0.1090
_refine_ls_wR_factor_ref 0.1107
_reflns_Friedel_coverage 0.724
_reflns_Friedel_fraction_full 0.989
_reflns_Friedel_fraction_max 0.953
_reflns_number_gt 3850
_reflns_number_total 3980
_reflns_threshold_expression 'I > 2\s(I)'
_cod_data_source_file c9sc01454c2.cif
_cod_data_source_block ca582d
_cod_database_code 1551143
_shelx_shelxl_version_number 2016/4
_chemical_oxdiff_formula 'c23 h29 b1 n2'
_shelx_space_group_comment
;
The symmetry employed for this shelxl refinement is uniquely defined
by the following loop, which should always be used as a source of
symmetry information in preference to the above space-group names.
They are only intended as comments.
;
_shelx_estimated_absorpt_t_max 0.912
_shelx_estimated_absorpt_t_min 0.864
_reflns_odcompleteness_completeness 99.90
_reflns_odcompleteness_iscentric 1
_reflns_odcompleteness_theta 64.99
_olex2_refinement_description
;
1. Fixed Uiso
 At 1.2 times of:
  All B(H) groups, All C(H) groups, All C(H,H) groups
 At 1.5 times of:
  All C(H,H,H) groups
2.a Ternary CH refined with riding coordinates:
 C14(H14), B1(H1)
2.b Secondary CH2 refined with riding coordinates:
 C13(H13A,H13B)
2.c Aromatic/amide H refined with riding coordinates:
 C2(H2), C3(H3), C6(H6), C8(H8), C18(H18), C19(H19), C20(H20)
2.d Idealised Me refined as rotating group:
 C10(H10A,H10B,H10C), C11(H11A,H11B,H11C), C12(H12A,H12B,H12C), C15(H15A,H15B,
 H15C), C22(H22A,H22B,H22C), C23(H23A,H23B,H23C)
;
_olex2_submission_special_instructions 'No special instructions were received'
_oxdiff_exptl_absorpt_empirical_details
;
Empirical correction (ABSPACK) includes:
- Absorption correction using spherical harmonics
- Frame scaling
;
_oxdiff_exptl_absorpt_empirical_full_max 1.183
_oxdiff_exptl_absorpt_empirical_full_min 0.895

loop_
_space_group_symop_operation_xyz
'x, y, z'
'-x+1/2, -y, z+1/2'
'-x, y+1/2, -z+1/2'
'x+1/2, -y+1/2, -z'

loop_
_atom_site_label
_atom_site_type_symbol
_atom_site_fract_x
_atom_site_fract_y
_atom_site_fract_z
_atom_site_U_iso_or_equiv
_atom_site_adp_type
_atom_site_occupancy
_atom_site_site_symmetry_order
_atom_site_calc_flag
_atom_site_refinement_flags_posn
N1 N 0.48473(17) 0.56235(9) 0.22861(9) 0.0489(3) Uani 1 1 d .
N2 N 0.64133(18) 0.64326(11) 0.15928(10) 0.0565(4) Uani 1 1 d .
C1 C 0.50686(19) 0.64378(11) 0.20123(10) 0.0464(3) Uani 1 1 d .
C2 C 0.6086(3) 0.51044(14) 0.20217(15) 0.0669(5) Uani 1 1 d .
H2 H 0.621458 0.451653 0.212703 0.080 Uiso 1 1 calc R
C3 C 0.7051(3) 0.56154(15) 0.15875(16) 0.0724(6) Uani 1 1 d .
H3 H 0.797923 0.544963 0.133051 0.087 Uiso 1 1 calc R
C4 C 0.3490(2) 0.53384(10) 0.27369(10) 0.0466(4) Uani 1 1 d .
C5 C 0.3516(2) 0.53415(11) 0.36103(11) 0.0555(4) Uani 1 1 d .
C6 C 0.2183(3) 0.50520(15) 0.40228(12) 0.0674(5) Uani 1 1 d .
H6 H 0.217592 0.504856 0.460527 0.081 Uiso 1 1 calc R
C7 C 0.0876(3) 0.47708(14) 0.36022(14) 0.0676(5) Uani 1 1 d .
C8 C 0.0893(2) 0.47868(14) 0.27330(13) 0.0634(5) Uani 1 1 d .
H8 H 0.001472 0.460052 0.244108 0.076 Uiso 1 1 calc R
C9 C 0.2182(2) 0.50727(12) 0.22896(11) 0.0526(4) Uani 1 1 d .
C10 C 0.4920(3) 0.56477(18) 0.40916(14) 0.0812(7) Uani 1 1 d .
H10A H 0.585125 0.542792 0.383328 0.122 Uiso 1 1 calc GR
H10B H 0.485771 0.544180 0.465800 0.122 Uiso 1 1 calc GR
H10C H 0.494631 0.626905 0.409110 0.122 Uiso 1 1 calc GR
C11 C -0.0546(4) 0.4445(3) 0.4070(2) 0.1081(10) Uani 1 1 d .
H11A H -0.048901 0.382656 0.412262 0.162 Uiso 1 1 calc GR
H11B H -0.147303 0.459908 0.376605 0.162 Uiso 1 1 calc GR
H11C H -0.057754 0.470227 0.461671 0.162 Uiso 1 1 calc GR
C12 C 0.2170(3) 0.50965(17) 0.13471(12) 0.0744(6) Uani 1 1 d .
H12A H 0.206802 0.568469 0.116083 0.112 Uiso 1 1 calc GR
H12B H 0.130624 0.476196 0.114179 0.112 Uiso 1 1 calc GR
H12C H 0.312916 0.485790 0.113744 0.112 Uiso 1 1 calc GR
C13 C 0.6890(3) 0.72758(15) 0.12538(15) 0.0706(6) Uani 1 1 d .
H13A H 0.710554 0.723209 0.065878 0.085 Uiso 1 1 calc R
H13B H 0.782074 0.748443 0.153566 0.085 Uiso 1 1 calc R
C14 C 0.5503(2) 0.78880(12) 0.14142(12) 0.0575(4) Uani 1 1 d .
H14 H 0.587504 0.840127 0.171499 0.069 Uiso 1 1 calc R
C15 C 0.4805(4) 0.8165(2) 0.05849(16) 0.0888(8) Uani 1 1 d .
H15A H 0.557523 0.847346 0.026552 0.133 Uiso 1 1 calc GR
H15B H 0.392316 0.853502 0.068482 0.133 Uiso 1 1 calc GR
H15C H 0.447367 0.766282 0.027865 0.133 Uiso 1 1 calc GR
C16 C 0.3821(2) 0.77134(10) 0.29492(12) 0.0508(4) Uani 1 1 d .
C17 C 0.4994(2) 0.79249(11) 0.35345(12) 0.0566(4) Uani 1 1 d .
C18 C 0.4628(4) 0.82417(15) 0.43268(15) 0.0766(6) Uani 1 1 d .
H18 H 0.542675 0.837639 0.469976 0.092 Uiso 1 1 calc R
C19 C 0.3093(4) 0.83577(18) 0.45641(18) 0.0937(9) Uani 1 1 d .
H19 H 0.285075 0.858424 0.508799 0.112 Uiso 1 1 calc R
C20 C 0.1936(4) 0.81349(17) 0.4018(2) 0.0902(9) Uani 1 1 d .
H20 H 0.090055 0.820497 0.418050 0.108 Uiso 1 1 calc R
C21 C 0.2257(2) 0.78058(13) 0.32251(17) 0.0694(6) Uani 1 1 d .
C22 C 0.6707(2) 0.77980(15) 0.33451(14) 0.0647(5) Uani 1 1 d .
H22A H 0.687055 0.722556 0.312794 0.097 Uiso 1 1 calc GR
H22B H 0.730351 0.787086 0.384941 0.097 Uiso 1 1 calc GR
H22C H 0.703630 0.821698 0.293753 0.097 Uiso 1 1 calc GR
C23 C 0.0888(3) 0.7518(2) 0.2695(2) 0.0997(10) Uani 1 1 d .
H23A H 0.089774 0.782687 0.217337 0.150 Uiso 1 1 calc GR
H23B H -0.006817 0.763742 0.298719 0.150 Uiso 1 1 calc GR
H23C H 0.096647 0.690814 0.258901 0.150 Uiso 1 1 calc GR
B1 B 0.4211(2) 0.73586(12) 0.20158(13) 0.0499(4) Uani 1 1 d .
H1 H 0.322885 0.730510 0.170490 0.060 Uiso 1 1 calc R

loop_
_atom_site_aniso_label
_atom_site_aniso_U_11
_atom_site_aniso_U_22
_atom_site_aniso_U_33
_atom_site_aniso_U_23
_atom_site_aniso_U_13
_atom_site_aniso_U_12
N1 0.0517(7) 0.0438(7) 0.0512(7) -0.0044(5) 0.0009(6) 0.0021(6)
N2 0.0480(7) 0.0617(8) 0.0599(8) -0.0021(6) 0.0107(7) 0.0038(6)
C1 0.0446(8) 0.0489(8) 0.0459(7) -0.0026(6) 0.0039(6) -0.0004(6)
C2 0.0668(12) 0.0529(9) 0.0811(13) -0.0077(9) 0.0022(10) 0.0144(8)
C3 0.0583(10) 0.0736(12) 0.0852(14) -0.0117(11) 0.0135(11) 0.0168(10)
C4 0.0552(9) 0.0405(7) 0.0441(8) -0.0014(6) -0.0016(7) -0.0010(6)
C5 0.0716(11) 0.0504(9) 0.0444(8) -0.0014(7) -0.0072(8) -0.0058(8)
C6 0.0906(15) 0.0675(12) 0.0441(8) -0.0005(8) 0.0077(9) -0.0055(11)
C7 0.0701(12) 0.0661(11) 0.0666(11) 0.0002(10) 0.0135(10) -0.0060(10)
C8 0.0571(10) 0.0650(10) 0.0680(11) -0.0019(9) -0.0071(8) -0.0058(9)
C9 0.0594(9) 0.0520(9) 0.0466(8) -0.0017(6) -0.0065(7) -0.0019(7)
C10 0.1017(18) 0.0844(15) 0.0574(11) 0.0036(10) -0.0265(13) -0.0236(14)
C11 0.0958(19) 0.122(3) 0.106(2) 0.0002(19) 0.0381(18) -0.0215(19)
C12 0.0890(15) 0.0869(14) 0.0474(9) -0.0015(9) -0.0161(10) -0.0118(12)
C13 0.0569(10) 0.0771(13) 0.0777(13) 0.0103(10) 0.0195(10) -0.0061(10)
C14 0.0602(10) 0.0550(9) 0.0574(9) 0.0058(8) 0.0045(8) -0.0076(8)
C15 0.0951(17) 0.1011(19) 0.0702(13) 0.0250(13) 0.0022(13) 0.0034(15)
C16 0.0477(8) 0.0375(7) 0.0671(10) 0.0061(7) 0.0143(7) 0.0041(6)
C17 0.0652(11) 0.0454(8) 0.0591(9) 0.0034(7) 0.0131(9) 0.0011(7)
C18 0.1050(18) 0.0638(12) 0.0611(11) -0.0013(9) 0.0161(12) -0.0014(12)
C19 0.124(2) 0.0770(15) 0.0807(15) -0.0039(12) 0.0515(17) 0.0080(16)
C20 0.0849(16) 0.0719(14) 0.114(2) -0.0001(14) 0.0560(17) 0.0097(13)
C21 0.0543(10) 0.0508(9) 0.1031(16) 0.0055(10) 0.0271(11) 0.0061(8)
C22 0.0565(10) 0.0715(12) 0.0662(11) -0.0046(9) -0.0040(9) -0.0046(9)
C23 0.0433(10) 0.0983(18) 0.158(3) -0.0066(19) 0.0179(13) 0.0049(11)
B1 0.0424(8) 0.0468(9) 0.0606(10) 0.0050(8) 0.0011(7) 0.0001(7)

loop_
_atom_type_symbol
_atom_type_description
_atom_type_scat_dispersion_real
_atom_type_scat_dispersion_imag
_atom_type_scat_source
C C 0.0181 0.0091 'International Tables Vol C Tables 4.2.6.8 and 6.1.1.4'
H H 0.0000 0.0000 'International Tables Vol C Tables 4.2.6.8 and 6.1.1.4'
B B 0.0090 0.0039 'International Tables Vol C Tables 4.2.6.8 and 6.1.1.4'
N N 0.0311 0.0180 'International Tables Vol C Tables 4.2.6.8 and 6.1.1.4'

loop_
_geom_angle_atom_site_label_1
_geom_angle_atom_site_label_2
_geom_angle_atom_site_label_3
_geom_angle
C1 N1 C2 109.40(16)
C1 N1 C4 124.30(14)
C2 N1 C4 126.20(15)
C1 N2 C3 110.60(17)
C1 N2 C13 114.86(16)
C3 N2 C13 134.53(16)
N1 C1 B1 139.93(15)
N2 C1 N1 106.23(15)
N2 C1 B1 113.80(15)
N1 C2 H2 126.6
C3 C2 N1 106.72(18)
C3 C2 H2 126.6
N2 C3 H3 126.5
C2 C3 N2 107.04(17)
C2 C3 H3 126.5
C5 C4 N1 119.14(16)
C9 C4 N1 119.00(14)
C9 C4 C5 121.86(17)
C4 C5 C10 121.70(19)
C6 C5 C4 117.31(17)
C6 C5 C10 120.99(17)
C5 C6 H6 118.7
C7 C6 C5 122.53(17)
C7 C6 H6 118.7
C6 C7 C8 118.30(19)
C6 C7 C11 121.2(2)
C8 C7 C11 120.5(2)
C7 C8 H8 119.2
C9 C8 C7 121.68(19)
C9 C8 H8 119.2
C4 C9 C12 120.79(18)
C8 C9 C4 118.29(16)
C8 C9 C12 120.91(18)
C5 C10 H10A 109.5
C5 C10 H10B 109.5
C5 C10 H10C 109.5
H10A C10 H10B 109.5
H10A C10 H10C 109.5
H10B C10 H10C 109.5
C7 C11 H11A 109.5
C7 C11 H11B 109.5
C7 C11 H11C 109.5
H11A C11 H11B 109.5
H11A C11 H11C 109.5
H11B C11 H11C 109.5
C9 C12 H12A 109.5
C9 C12 H12B 109.5
C9 C12 H12C 109.5
H12A C12 H12B 109.5
H12A C12 H12C 109.5
H12B C12 H12C 109.5
N2 C13 H13A 110.6
N2 C13 H13B 110.6
N2 C13 C14 105.61(15)
H13A C13 H13B 108.7
C14 C13 H13A 110.6
C14 C13 H13B 110.6
C13 C14 H14 109.1
C13 C14 B1 107.72(15)
C15 C14 C13 109.44(19)
C15 C14 H14 109.1
C15 C14 B1 112.21(18)
B1 C14 H14 109.1
C14 C15 H15A 109.5
C14 C15 H15B 109.5
C14 C15 H15C 109.5
H15A C15 H15B 109.5
H15A C15 H15C 109.5
H15B C15 H15C 109.5
C17 C16 C21 116.34(18)
C17 C16 B1 122.70(15)
C21 C16 B1 120.94(19)
C16 C17 C22 121.92(16)
C18 C17 C16 121.6(2)
C18 C17 C22 116.5(2)
C17 C18 H18 119.7
C19 C18 C17 120.6(3)
C19 C18 H18 119.7
C18 C19 H19 120.5
C20 C19 C18 118.9(2)
C20 C19 H19 120.5
C19 C20 H20 119.0
C19 C20 C21 122.0(2)
C21 C20 H20 119.0
C16 C21 C23 121.9(2)
C20 C21 C16 120.4(2)
C20 C21 C23 117.6(2)
C17 C22 H22A 109.5
C17 C22 H22B 109.5
C17 C22 H22C 109.5
H22A C22 H22B 109.5
H22A C22 H22C 109.5
H22B C22 H22C 109.5
C21 C23 H23A 109.5
C21 C23 H23B 109.5
C21 C23 H23C 109.5
H23A C23 H23B 109.5
H23A C23 H23C 109.5
H23B C23 H23C 109.5
C1 B1 C14 97.40(13)
C1 B1 C16 113.44(14)
C1 B1 H1 108.5
C14 B1 H1 108.5
C16 B1 C14 119.79(15)
C16 B1 H1 108.5

loop_
_geom_bond_atom_site_label_1
_geom_bond_atom_site_label_2
_geom_bond_distance
N1 C1 1.345(2)
N1 C2 1.395(2)
N1 C4 1.436(2)
N2 C1 1.332(2)
N2 C3 1.375(3)
N2 C13 1.468(3)
C1 B1 1.601(2)
C2 H2 0.9300
C2 C3 1.337(3)
C3 H3 0.9300
C4 C5 1.395(2)
C4 C9 1.390(2)
C5 C6 1.391(3)
C5 C10 1.502(3)
C6 H6 0.9300
C6 C7 1.376(3)
C7 C8 1.388(3)
C7 C11 1.514(3)
C8 H8 0.9300
C8 C9 1.384(3)
C9 C12 1.505(2)
C10 H10A 0.9600
C10 H10B 0.9600
C10 H10C 0.9600
C11 H11A 0.9600
C11 H11B 0.9600
C11 H11C 0.9600
C12 H12A 0.9600
C12 H12B 0.9600
C12 H12C 0.9600
C13 H13A 0.9700
C13 H13B 0.9700
C13 C14 1.540(3)
C14 H14 0.9800
C14 C15 1.515(3)
C14 B1 1.678(3)
C15 H15A 0.9600
C15 H15B 0.9600
C15 H15C 0.9600
C16 C17 1.410(3)
C16 C21 1.417(2)
C16 B1 1.623(3)
C17 C18 1.392(3)
C17 C22 1.510(3)
C18 H18 0.9300
C18 C19 1.380(4)
C19 H19 0.9300
C19 C20 1.364(5)
C20 H20 0.9300
C20 C21 1.392(4)
C21 C23 1.512(4)
C22 H22A 0.9600
C22 H22B 0.9600
C22 H22C 0.9600
C23 H23A 0.9600
C23 H23B 0.9600
C23 H23C 0.9600
B1 H1 0.9800
